data_4002516
loop_
_publ_author_name
'Lambert, S.'
'Grebille, D.'

_publ_section_title
;
 A 4D composite description for Ca0.82 (Cu0.65 Co0.35 O2)
;
_journal_name_full 'Chemistry of Materials (1,1989-)'
_journal_page_first 4904
_journal_page_last 4909
_journal_volume 14
_journal_year 2002
_chemical_formula_sum 'Co0.35 Cu0.65 O2'
_chemical_name_systematic 'Ca0.82 (Cu0.65 Co0.35 O2)'
_space_group_IT_number 69
_symmetry_space_group_name_Hall '-F 2 2'
_symmetry_space_group_name_H-M 'F m m m'
_cell_angle_alpha 90
_cell_angle_beta 90
_cell_angle_gamma 90
_cell_formula_units_Z 4
_cell_length_a 2.801
_cell_length_b 6.29
_cell_length_c 10.573
_cell_volume 186.278
_citation_journal_id_ASTM CMATEX
_cod_data_source_file Lambert_CMATEX_2002_1127.cif
_cod_data_source_block Co0.35Cu0.65O2
_cod_original_cell_volume 186.2782
_cod_database_code 4002516

loop_
_symmetry_equiv_pos_as_xyz
x,y,z
-x,-y,z
x,-y,-z
-x,y,-z
-x,-y,-z
x,y,-z
-x,y,z
x,-y,z
x,y+1/2,z+1/2
-x,-y+1/2,z+1/2
x,-y+1/2,-z+1/2
-x,y+1/2,-z+1/2
-x,-y+1/2,-z+1/2
x,y+1/2,-z+1/2
-x,y+1/2,z+1/2
x,-y+1/2,z+1/2
x+1/2,y,z+1/2
-x+1/2,-y,z+1/2
x+1/2,-y,-z+1/2
-x+1/2,y,-z+1/2
-x+1/2,-y,-z+1/2
x+1/2,y,-z+1/2
-x+1/2,y,z+1/2
x+1/2,-y,z+1/2
x+1/2,y+1/2,z
-x+1/2,-y+1/2,z
x+1/2,-y+1/2,-z
-x+1/2,y+1/2,-z
-x+1/2,-y+1/2,-z
x+1/2,y+1/2,-z
-x+1/2,y+1/2,z
x+1/2,-y+1/2,z

loop_
_atom_site_label
_atom_site_type_symbol
_atom_site_fract_x
_atom_site_fract_y
_atom_site_fract_z
_atom_site_occupancy
_atom_site_U_iso_or_equiv
Cu1 Cu+2 0 0 0 0.65 0.0
Co1 Co+3 0 0 0 0.35 0.0
O1 O-2 0.5 0 0.8802 1 0.0
